data_1554568
loop_
_publ_author_name
'Liu, Hongxin'
'Tan, Haibo'
'Wang, Wenxuan'
'Zhang, Wenge'
'Chen, Yuchan'
'Li, Saini'
'Liu, Zhaoming'
'Li, Haohua'
'Zhang, Weimin'

_publ_section_title
;
 Cytorhizophins A and B, benzophenone-hemiterpene adducts from the
 endophytic fungus Cytospora rhizophorae
;
_journal_issue 5
_journal_name_full 'Organic Chemistry Frontiers'
_journal_page_first 591
_journal_paper_doi 10.1039/C8QO01306C
_journal_volume 6
_journal_year 2019
_chemical_absolute_configuration ad
_chemical_formula_moiety 'C H Cl3, C17 H16 O5'
_chemical_formula_sum 'C18 H17 Cl3 O5'
_chemical_formula_weight 419.66
_space_group_crystal_system monoclinic
_space_group_IT_number 3
_space_group_name_Hall 'P 2y'
_space_group_name_H-M_alt 'P 1 2 1'
_atom_sites_solution_hydrogens geom
_audit_creation_date 2018-05-02
_audit_creation_method
;
Olex2 1.2
(compiled 2018.04.26 svn.r3504 for OlexSys, GUI svn.r5492)
;
_audit_update_record
;
2018-11-20 deposited with the CCDC.
2019-01-15 downloaded from the CCDC.
;
_cell_angle_alpha 90
_cell_angle_beta 92.204(4)
_cell_angle_gamma 90
_cell_formula_units_Z 4
_cell_length_a 13.8718(6)
_cell_length_b 9.6965(5)
_cell_length_c 13.8978(7)
_cell_measurement_reflns_used 4160
_cell_measurement_temperature 99.9(3)
_cell_measurement_theta_max 73.1720
_cell_measurement_theta_min 5.5210
_cell_volume 1867.98(16)
_computing_cell_refinement 'CrysAlisPro 1.171.39.41b (Rigaku OD, 2018)'
_computing_data_collection 'CrysAlisPro 1.171.39.41b (Rigaku OD, 2018)'
_computing_data_reduction 'CrysAlisPro 1.171.39.41b (Rigaku OD, 2018)'
_computing_molecular_graphics 'Olex2 (Dolomanov et al., 2009)'
_computing_publication_material 'Olex2 (Dolomanov et al., 2009)'
_computing_structure_refinement 'ShelXL (Sheldrick, 2015)'
_computing_structure_solution 'ShelXT (Sheldrick, 2015)'
_diffrn_ambient_environment N~2~
_diffrn_ambient_temperature 99.9(3)
_diffrn_detector 'Pilatus3R 200K-A'
_diffrn_measured_fraction_theta_full 1.000
_diffrn_measured_fraction_theta_max 0.999
_diffrn_measurement_details
;
List of Runs (angles in degrees, time in seconds):

  # Type    Start    End  Width  t~exp~   \w     \q     \k     \f   Frames
#--------------------------------------------------------------------------
  1  \w    -30.00  12.00   0.30    4.00    --    0.00 -82.00-150.00  140
  2  \w     -4.00  88.10   0.30    4.00    --    0.00  38.00 -30.00  307
  3  \w    -23.00  14.80   0.30    4.00    --    0.00 -77.00 150.00  126
  4  \w     78.00 153.90   0.30   35.00    --   94.60  15.00-150.00  253
  5  \w     15.00  96.00   0.30   35.00    --   94.60 -15.00 -90.00  270
  6  \w     87.00 181.20   0.30   35.00    --   94.60  30.00-120.00  314
  7  \w    109.00 183.10   0.30   35.00    --   94.60  30.00 -90.00  247
  8  \w     54.00  79.80   0.30   35.00    --   94.60 -30.00 120.00   86
  9  \w      5.00  33.50   0.30   35.00    --   94.60 -30.00 120.00   95
 10  \w    132.00 183.00   0.30   35.00    --   94.60  82.00 150.00  170
 11  \w     30.00 110.10   0.30   35.00    --   94.60 -30.00  60.00  267
 12  \w     35.00 110.90   0.30   35.00    --   94.60 -61.00 -90.00  253
;
_diffrn_measurement_device 'four-circle diffractometer'
_diffrn_measurement_device_type 'XtaLAB AFC12 (RINC): Kappa single'
_diffrn_measurement_method '\w scans'
_diffrn_orient_matrix_type 'CrysAlisPro convention (1999,Acta A55,543-557)'
_diffrn_orient_matrix_UB_11 -0.0555952000
_diffrn_orient_matrix_UB_12 -0.0785959000
_diffrn_orient_matrix_UB_13 0.0765932000
_diffrn_orient_matrix_UB_21 -0.0951060000
_diffrn_orient_matrix_UB_22 0.0649290000
_diffrn_orient_matrix_UB_23 -0.0389158000
_diffrn_orient_matrix_UB_31 -0.0147086000
_diffrn_orient_matrix_UB_32 -0.1218661000
_diffrn_orient_matrix_UB_33 -0.0701746000
_diffrn_radiation_monochromator mirror
_diffrn_radiation_probe x-ray
_diffrn_radiation_type CuK\a
_diffrn_radiation_wavelength 1.54184
_diffrn_reflns_av_unetI/netI 0.0355
_diffrn_reflns_Laue_measured_fraction_full 1.000
_diffrn_reflns_Laue_measured_fraction_max 0.999
_diffrn_reflns_limit_h_max 16
_diffrn_reflns_limit_h_min -16
_diffrn_reflns_limit_k_max 8
_diffrn_reflns_limit_k_min -11
_diffrn_reflns_limit_l_max 16
_diffrn_reflns_limit_l_min -16
_diffrn_reflns_number 8789
_diffrn_reflns_point_group_measured_fraction_full 0.925
_diffrn_reflns_point_group_measured_fraction_max 0.924
_diffrn_reflns_theta_full 67.077
_diffrn_reflns_theta_max 67.077
_diffrn_reflns_theta_min 4.419
_diffrn_source 'Rotating-anode X-ray tube'
_diffrn_source_type 'Rigaku (Cu) X-ray Source'
_exptl_absorpt_coefficient_mu 4.683
_exptl_absorpt_correction_T_max 1.00000
_exptl_absorpt_correction_T_min 0.61857
_exptl_absorpt_correction_type multi-scan
_exptl_absorpt_process_details
;
CrysAlisPro 1.171.39.41b (Rigaku Oxford Diffraction, 2018)
Empirical absorption correction using spherical harmonics,
 implemented in SCALE3 ABSPACK scaling algorithm.
;
_exptl_crystal_colour 'clear reddish red'
_exptl_crystal_colour_lustre clear
_exptl_crystal_colour_modifier reddish
_exptl_crystal_colour_primary red
_exptl_crystal_density_diffrn 1.492
_exptl_crystal_description plate
_exptl_crystal_F_000 864
_exptl_crystal_size_max 0.2
_exptl_crystal_size_mid 0.15
_exptl_crystal_size_min 0.05
_refine_diff_density_max 1.166
_refine_diff_density_min -0.485
_refine_diff_density_rms 0.125
_refine_ls_abs_structure_details
;
 Classical Flack method preferred over Parsons because s.u. lower.
;
_refine_ls_abs_structure_Flack -0.007(19)
_refine_ls_extinction_method none
_refine_ls_goodness_of_fit_ref 1.063
_refine_ls_hydrogen_treatment constr
_refine_ls_matrix_type full
_refine_ls_number_parameters 500
_refine_ls_number_reflns 8789
_refine_ls_number_restraints 1
_refine_ls_restrained_S_all 1.063
_refine_ls_R_factor_all 0.0925
_refine_ls_R_factor_gt 0.0821
_refine_ls_shift/su_max 0.000
_refine_ls_shift/su_mean 0.000
_refine_ls_structure_factor_coef Fsqd
_refine_ls_weighting_details 'w=1/[\s^2^(Fo^2^)+(0.1414P)^2^+2.3141P] where P=(Fo^2^+2Fc^2^)/3'
_refine_ls_weighting_scheme calc
_refine_ls_wR_factor_gt 0.2023
_refine_ls_wR_factor_ref 0.2154
_reflns_Friedel_coverage 0.738
_reflns_Friedel_fraction_full 0.839
_reflns_Friedel_fraction_max 0.839
_reflns_number_gt 7817
_reflns_number_total 8789
_reflns_threshold_expression 'I > 2\s(I)'
_cod_data_source_file c8qo01306c2.cif
_cod_data_source_block lihongxin_a761-37_collect_mmmt2_twin1_hklf4
_cod_database_code 1554568
_shelx_shelxl_version_number 2014/7
_shelx_space_group_comment
;
The symmetry employed for this shelxl refinement is uniquely defined
by the following loop, which should always be used as a source of
symmetry information in preference to the above space-group names.
They are only intended as comments.
;
_shelx_estimated_absorpt_t_max 0.800
_shelx_estimated_absorpt_t_min 0.454
_olex2_refinement_description
;
1. Twinned data refinement
 Scales: 0.650(2)
 0.350(2)
2. Fixed Uiso
 At 1.2 times of:
  All C(H) groups, All C(H,H) groups
 At 1.5 times of:
  All C(H,H,H) groups, All O(H) groups
3. Others
 Fixed Sof: C01H(0.5) H01L(0.5) C5(0.5) H5(0.5) C6(0.5) H6(0.5) C7(0.5) H7(0.5)
4.a Ternary CH refined with riding coordinates:
 C01H(H01L), C5(H5), C6(H6), C7(H7)
4.b Secondary CH2 refined with riding coordinates:
 C00P(H00J,H00K), C01F(H01E,H01F)
4.c Aromatic/amide H refined with riding coordinates:
 C00O(H00O), C00T(H00T), C00W(H00W), C00X(H00X), C012(H012), C013(H013),
 C017(H017), C01B(H01D), C01E(H01K), C01G(H01G)
4.d Idealised Me refined as rotating group:
 C00R(H00L,H00M,H00N), C00Y(H00A,H00C,H00D), C016(H01H,H01I,H01J), C018(H01A,
 H01B,H01C)
4.e Idealised tetrahedral OH refined as rotating group:
 O00B(H00B), O00C(H00F), O00E(H00E), O00G(H00G), O00H(H00H), O00I(H00I)
;
_olex2_submission_special_instructions 'No special instructions were received'
_oxdiff_exptl_absorpt_empirical_details
;
Empirical correction (ABSPACK) includes:
- Absorption correction using spherical harmonics
- Frame scaling
;
_oxdiff_exptl_absorpt_empirical_full_max 1.651
_oxdiff_exptl_absorpt_empirical_full_min 0.586
_oxdiff_twin_integration_method simultaneous
_oxdiff_twin_items 2
_twin_special_details
;
Component 2 rotated by 87.9337\% 
 around [-0.00 -1.00 0.00] (reciprocal) or [0.00 -1.00 0.00] (direct)
;

loop_
_space_group_symop_operation_xyz
'x, y, z'
'-x, y, -z'

loop_
_atom_site_label
_atom_site_type_symbol
_atom_site_fract_x
_atom_site_fract_y
_atom_site_fract_z
_atom_site_U_iso_or_equiv
_atom_site_adp_type
_atom_site_occupancy
_atom_site_site_symmetry_order
_atom_site_calc_flag
_atom_site_refinement_flags_posn
_atom_site_refinement_flags_adp
_atom_site_refinement_flags_occupancy
Cl01 Cl 1.0000 0.4705(4) 0.0000 0.0367(8) Uani 1 2 d S T P
Cl02 Cl 0.39895(19) 0.1526(3) -0.03029(18) 0.0401(6) Uani 1 1 d . . .
Cl03 Cl 0.9597(2) 0.1499(4) 0.59476(19) 0.0435(7) Uani 1 1 d . . .
Cl04 Cl 0.9115(2) 0.2118(4) -0.0578(2) 0.0511(8) Uani 1 1 d . . .
Cl05 Cl 0.5000 0.4108(6) 0.0000 0.0675(15) Uani 1 2 d S T P
Cl06 Cl 1.0000 0.4048(6) 0.5000 0.084(2) Uani 1 2 d S T P
Cl07 Cl 0.5000 0.5158(7) 0.5000 0.0884(19) Uani 1 2 d S T P
Cl08 Cl 0.4322(5) 0.7687(6) 0.5757(4) 0.106(2) Uani 1 1 d . . .
O009 O 0.8827(5) 0.3535(8) 0.2675(5) 0.0248(14) Uani 1 1 d . . .
O00A O 0.2866(5) 0.3640(8) 0.1318(4) 0.0246(15) Uani 1 1 d . . .
O00B O 0.7662(5) 0.4146(8) 0.0619(5) 0.0303(16) Uani 1 1 d . . .
H00B H 0.7595 0.4258 0.0036 0.046 Uiso 1 1 calc GR . .
O00C O 0.3093(5) 0.1183(8) 0.1937(5) 0.0276(16) Uani 1 1 d . . .
H00F H 0.3070 0.1809 0.1540 0.041 Uiso 1 1 calc GR . .
O00D O 0.7888(5) 0.5545(8) 0.4066(5) 0.0270(15) Uani 1 1 d . . .
O00E O 0.8174(5) 0.1102(8) 0.2904(5) 0.0300(16) Uani 1 1 d . . .
H00E H 0.8580 0.1708 0.2850 0.045 Uiso 1 1 calc GR . .
O00F O 0.4180(5) 0.5718(8) 0.2319(5) 0.0291(16) Uani 1 1 d . . .
O00G O 0.0753(5) 0.4175(8) 0.2457(5) 0.0300(16) Uani 1 1 d . . .
H00G H 0.0171 0.4277 0.2517 0.045 Uiso 1 1 calc GR . .
O00H O 0.2567(6) 0.4932(8) 0.4075(5) 0.0323(17) Uani 1 1 d . . .
H00H H 0.2462 0.5067 0.4643 0.048 Uiso 1 1 calc GR . .
O00I O 0.6079(5) 0.4978(8) 0.2507(5) 0.0300(17) Uani 1 1 d . . .
H00I H 0.5504 0.5155 0.2420 0.045 Uiso 1 1 calc GR . .
C00J C 0.7158(6) 0.3090(11) 0.2660(6) 0.021(2) Uani 1 1 d . . .
C00K C 0.8030(6) 0.6604(11) 0.2565(6) 0.0200(18) Uani 1 1 d . . .
C00L C 0.8116(6) 0.6575(11) 0.3627(6) 0.0220(18) Uani 1 1 d . . .
C00M C 0.2641(7) 0.6664(11) 0.2061(6) 0.0219(19) Uani 1 1 d . . .
C00N C 0.7917(6) 0.5366(11) 0.2058(6) 0.0187(19) Uani 1 1 d . . .
C00O C 0.0657(6) 0.6645(11) 0.2267(6) 0.0217(19) Uani 1 1 d . . .
H00O H -0.0008 0.6633 0.2333 0.026 Uiso 1 1 calc R . .
C00P C 0.4186(7) 0.7853(12) 0.1487(8) 0.032(2) Uani 1 1 d . . .
H00J H 0.3894 0.7947 0.0845 0.038 Uiso 1 1 calc R . .
H00K H 0.4051 0.8693 0.1836 0.038 Uiso 1 1 calc R . .
C00Q C 0.3705(6) 0.6668(11) 0.1982(6) 0.023(2) Uani 1 1 d . . .
C00R C 0.5259(8) 0.7736(14) 0.1401(8) 0.037(3) Uani 1 1 d . . .
H00L H 0.5488 0.8503 0.1038 0.055 Uiso 1 1 calc GR . .
H00M H 0.5408 0.6892 0.1078 0.055 Uiso 1 1 calc GR . .
H00N H 0.5566 0.7739 0.2032 0.055 Uiso 1 1 calc GR . .
C00S C 0.2796(6) 0.3127(11) 0.2971(6) 0.0207(19) Uani 1 1 d . . .
C00T C 0.7835(6) 0.6628(11) 0.0555(6) 0.0227(19) Uani 1 1 d . . .
H00T H 0.7782 0.6621 -0.0114 0.027 Uiso 1 1 calc R . .
C00U C 0.6192(6) 0.3621(11) 0.2634(7) 0.022(2) Uani 1 1 d . . .
C00V C 0.7968(7) 0.7887(12) 0.1046(7) 0.025(2) Uani 1 1 d . . .
C00W C 0.5423(7) 0.2745(12) 0.2750(7) 0.030(2) Uani 1 1 d . . .
H00W H 0.4796 0.3087 0.2737 0.036 Uiso 1 1 calc R . .
C00X C 0.2852(7) 0.2701(12) 0.4699(7) 0.029(2) Uani 1 1 d . . .
H00X H 0.2824 0.3023 0.5327 0.035 Uiso 1 1 calc R . .
C00Y C 0.8044(8) 0.9209(12) 0.0514(7) 0.032(2) Uani 1 1 d . . .
H00A H 0.8637 0.9224 0.0180 0.047 Uiso 1 1 calc GR . .
H00C H 0.8035 0.9964 0.0960 0.047 Uiso 1 1 calc GR . .
H00D H 0.7510 0.9292 0.0058 0.047 Uiso 1 1 calc GR . .
C00Z C 0.2162(6) 0.5419(11) 0.2206(6) 0.0206(19) Uani 1 1 d . . .
C010 C 0.1167(6) 0.5416(11) 0.2307(6) 0.021(2) Uani 1 1 d . . .
C011 C 0.7993(6) 0.3971(10) 0.2523(6) 0.0176(19) Uani 1 1 d . . .
C012 C 0.3092(7) 0.0808(12) 0.3607(7) 0.028(2) Uani 1 1 d . . .
H012 H 0.3206 -0.0125 0.3506 0.034 Uiso 1 1 calc R . .
C013 C 0.2117(7) 0.7892(11) 0.2030(6) 0.023(2) Uani 1 1 d . . .
H013 H 0.2437 0.8723 0.1941 0.028 Uiso 1 1 calc R . .
C014 C 0.2725(7) 0.3596(11) 0.3935(7) 0.025(2) Uani 1 1 d . . .
C015 C 0.1121(7) 0.7893(12) 0.2132(7) 0.024(2) Uani 1 1 d . . .
C016 C 0.0560(7) 0.9221(12) 0.2077(8) 0.030(2) Uani 1 1 d . . .
H01H H 0.0200 0.9266 0.1474 0.044 Uiso 1 1 calc GR . .
H01I H 0.0997 0.9987 0.2127 0.044 Uiso 1 1 calc GR . .
H01J H 0.0123 0.9257 0.2596 0.044 Uiso 1 1 calc GR . .
C017 C 0.6501(7) 0.0812(12) 0.2913(7) 0.029(2) Uani 1 1 d . . .
H017 H 0.6591 -0.0133 0.2987 0.035 Uiso 1 1 calc R . .
C018 C 0.8544(10) 0.7708(13) 0.5251(7) 0.041(3) Uani 1 1 d . . .
H01A H 0.8936 0.6922 0.5420 0.061 Uiso 1 1 calc GR . .
H01B H 0.7911 0.7585 0.5494 0.061 Uiso 1 1 calc GR . .
H01C H 0.8831 0.8524 0.5528 0.061 Uiso 1 1 calc GR . .
C019 C 0.7782(6) 0.5396(12) 0.1060(7) 0.024(2) Uani 1 1 d . . .
C01A C 0.2655(6) 0.4039(11) 0.2131(6) 0.021(2) Uani 1 1 d . . .
C01B C 0.8061(7) 0.7856(11) 0.2053(6) 0.021(2) Uani 1 1 d . . .
H01D H 0.8146 0.8678 0.2390 0.025 Uiso 1 1 calc R . .
C01C C 0.7287(7) 0.1661(12) 0.2831(6) 0.025(2) Uani 1 1 d . . .
C01D C 0.2990(6) 0.1710(12) 0.2827(6) 0.024(2) Uani 1 1 d . . .
C01E C 0.3022(8) 0.1314(12) 0.4525(7) 0.032(2) Uani 1 1 d . . .
H01K H 0.3090 0.0712 0.5044 0.038 Uiso 1 1 calc R . .
C01F C 0.8469(8) 0.7854(11) 0.4162(7) 0.030(2) Uani 1 1 d . . .
H01E H 0.8034 0.8610 0.4001 0.036 Uiso 1 1 calc R . .
H01F H 0.9099 0.8097 0.3935 0.036 Uiso 1 1 calc R . .
C01G C 0.5594(7) 0.1342(12) 0.2888(7) 0.031(2) Uani 1 1 d . . .
H01G H 0.5074 0.0753 0.2964 0.037 Uiso 1 1 calc R . .
C01H C 0.9675(13) 0.243(2) 0.4860(15) 0.029(5) Uani 0.5 1 d . . .
H01L H 0.9023 0.2445 0.4564 0.035 Uiso 0.5 1 calc R . .
C5 C 0.5354(18) 0.673(3) 0.5311(17) 0.047(6) Uani 0.5 1 d . . .
H5 H 0.5890 0.6698 0.5792 0.056 Uiso 0.5 1 calc R . .
C6 C 1.0157(17) 0.296(2) -0.0307(16) 0.033(5) Uani 0.5 1 d . . .
H6 H 1.0524 0.2957 -0.0896 0.040 Uiso 0.5 1 calc R . .
C7 C 0.4868(15) 0.245(3) 0.0323(15) 0.033(5) Uani 0.5 1 d . . .
H7 H 0.4682 0.2456 0.0997 0.039 Uiso 0.5 1 calc R . .

loop_
_atom_site_aniso_label
_atom_site_aniso_U_11
_atom_site_aniso_U_22
_atom_site_aniso_U_33
_atom_site_aniso_U_23
_atom_site_aniso_U_13
_atom_site_aniso_U_12
Cl01 0.046(2) 0.0193(18) 0.045(2) 0.000 0.0020(15) 0.000
Cl02 0.0430(14) 0.0360(17) 0.0413(14) -0.0070(13) 0.0022(10) -0.0013(13)
Cl03 0.0511(16) 0.0380(18) 0.0415(14) 0.0036(13) 0.0021(10) -0.0117(14)
Cl04 0.066(2) 0.0299(17) 0.0573(18) -0.0056(14) -0.0017(13) -0.0060(14)
Cl05 0.053(3) 0.024(3) 0.126(5) 0.000 0.015(3) 0.000
Cl06 0.183(7) 0.023(3) 0.047(3) 0.000 0.028(3) 0.000
Cl07 0.131(6) 0.042(4) 0.092(5) 0.000 0.010(4) 0.000
Cl08 0.166(5) 0.062(3) 0.097(3) 0.011(3) 0.085(3) 0.035(3)
O009 0.029(4) 0.017(4) 0.028(3) 0.002(3) -0.001(2) 0.000(3)
O00A 0.031(4) 0.023(4) 0.020(3) 0.004(3) 0.007(2) 0.005(3)
O00B 0.053(5) 0.017(4) 0.021(3) -0.002(3) -0.002(3) -0.007(3)
O00C 0.039(4) 0.020(4) 0.024(3) 0.001(3) 0.007(3) -0.001(3)
O00D 0.041(4) 0.016(4) 0.024(3) 0.002(3) 0.002(3) -0.006(3)
O00E 0.026(4) 0.018(4) 0.045(4) 0.004(3) 0.001(3) 0.000(3)
O00F 0.024(3) 0.026(5) 0.037(4) 0.010(3) 0.000(3) 0.002(3)
O00G 0.022(3) 0.018(4) 0.050(4) 0.004(3) 0.008(3) -0.001(3)
O00H 0.056(5) 0.020(5) 0.021(4) -0.002(3) 0.008(3) 0.010(3)
O00I 0.023(4) 0.016(4) 0.052(5) 0.004(3) 0.004(3) 0.005(3)
C00J 0.021(5) 0.023(6) 0.018(4) -0.004(4) 0.002(3) 0.001(4)
C00K 0.018(4) 0.017(5) 0.025(4) 0.000(4) 0.004(3) 0.001(4)
C00L 0.023(4) 0.016(5) 0.027(4) 0.001(4) 0.005(3) -0.001(4)
C00M 0.029(5) 0.019(5) 0.019(4) -0.003(4) 0.006(3) -0.003(4)
C00N 0.017(4) 0.016(5) 0.023(5) -0.001(4) 0.001(3) -0.002(4)
C00O 0.021(4) 0.019(5) 0.025(4) 0.006(4) 0.002(3) 0.000(4)
C00P 0.032(6) 0.019(6) 0.045(6) 0.005(5) 0.009(4) -0.003(4)
C00Q 0.028(5) 0.021(6) 0.020(4) -0.005(4) 0.000(3) -0.002(4)
C00R 0.037(6) 0.022(7) 0.052(7) 0.009(5) 0.007(5) -0.009(5)
C00S 0.021(5) 0.022(5) 0.020(4) 0.003(4) 0.003(3) 0.002(4)
C00T 0.032(5) 0.017(5) 0.019(4) -0.005(4) 0.003(3) -0.002(4)
C00U 0.020(5) 0.020(6) 0.025(5) -0.005(4) 0.002(3) -0.004(4)
C00V 0.026(5) 0.023(6) 0.025(5) 0.004(4) 0.005(4) 0.004(4)
C00W 0.020(5) 0.029(7) 0.040(6) -0.002(5) 0.007(4) -0.001(4)
C00X 0.039(6) 0.031(6) 0.018(5) 0.002(4) 0.002(4) -0.002(5)
C00Y 0.055(7) 0.016(6) 0.024(5) 0.008(4) -0.001(4) 0.001(5)
C00Z 0.021(5) 0.019(5) 0.021(5) 0.003(4) 0.002(3) 0.002(4)
C010 0.021(5) 0.015(5) 0.028(5) 0.002(4) 0.003(3) -0.005(4)
C011 0.016(4) 0.016(5) 0.021(4) -0.003(4) 0.002(3) -0.005(4)
C012 0.033(5) 0.027(7) 0.026(5) 0.005(4) 0.006(4) 0.001(4)
C013 0.036(6) 0.017(6) 0.017(5) -0.001(4) 0.003(3) -0.001(4)
C014 0.029(5) 0.020(6) 0.027(5) 0.005(4) 0.008(4) 0.000(4)
C015 0.025(5) 0.022(6) 0.025(5) 0.000(4) 0.003(4) 0.006(4)
C016 0.027(5) 0.022(6) 0.041(6) 0.001(5) 0.005(4) 0.002(4)
C017 0.035(6) 0.026(6) 0.028(5) 0.004(4) 0.001(4) -0.005(4)
C018 0.079(9) 0.017(6) 0.026(6) -0.003(4) -0.001(5) -0.010(6)
C019 0.021(5) 0.020(6) 0.030(5) -0.006(4) 0.003(3) 0.002(4)
C01A 0.015(4) 0.026(6) 0.021(5) 0.000(4) 0.002(3) -0.005(4)
C01B 0.028(5) 0.012(5) 0.022(5) 0.003(4) 0.000(3) 0.006(4)
C01C 0.032(5) 0.021(6) 0.022(4) -0.003(4) -0.002(3) 0.006(4)
C01D 0.027(5) 0.022(6) 0.023(4) -0.003(4) 0.003(3) 0.000(4)
C01E 0.057(7) 0.015(6) 0.024(5) 0.010(4) 0.003(4) 0.003(5)
C01F 0.055(7) 0.013(6) 0.023(5) -0.003(4) 0.001(4) -0.010(5)
C01G 0.030(5) 0.024(7) 0.038(5) 0.004(5) 0.001(4) -0.004(4)
C01H 0.024(10) 0.018(13) 0.046(13) -0.007(9) 0.003(9) 0.001(7)
C5 0.049(14) 0.053(19) 0.039(12) -0.005(12) 0.013(8) 0.003(12)
C6 0.043(13) 0.016(11) 0.041(13) 0.000(8) 0.014(9) -0.004(9)
C7 0.035(12) 0.035(16) 0.028(11) 0.001(8) 0.009(8) -0.004(9)

loop_
_atom_type_symbol
_atom_type_description
_atom_type_scat_dispersion_real
_atom_type_scat_dispersion_imag
_atom_type_scat_source
C C 0.0181 0.0091 'International Tables Vol C Tables 4.2.6.8 and 6.1.1.4'
H H 0.0000 0.0000 'International Tables Vol C Tables 4.2.6.8 and 6.1.1.4'
Cl Cl 0.3639 0.7018 'International Tables Vol C Tables 4.2.6.8 and 6.1.1.4'
O O 0.0492 0.0322 'International Tables Vol C Tables 4.2.6.8 and 6.1.1.4'

loop_
_geom_angle_atom_site_label_1
_geom_angle_atom_site_label_2
_geom_angle_atom_site_label_3
_geom_angle
_geom_angle_site_symmetry_1
_geom_angle_site_symmetry_3
C6 Cl01 C6 32.1(13) . 2_755
C7 Cl02 C7 32.1(12) . 2_655
C01H Cl03 C01H 31.6(12) . 2_756
C6 Cl04 C6 32.7(13) . 2_755
C7 Cl05 C7 33.9(14) 2_655 .
C01H Cl06 C01H 34.3(14) . 2_756
C5 Cl07 C5 45.8(18) . 2_656
C5 Cl08 C5 41.1(15) 2_656 .
C00U C00J C011 122.2(9) . .
C01C C00J C00U 117.8(9) . .
C01C C00J C011 120.0(8) . .
C00N C00K C00L 119.4(9) . .
C00N C00K C01B 119.4(8) . .
C01B C00K C00L 121.2(9) . .
O00D C00L C00K 120.2(9) . .
O00D C00L C01F 120.6(8) . .
C00K C00L C01F 119.1(8) . .
C00Z C00M C00Q 119.5(9) . .
C013 C00M C00Q 120.9(9) . .
C013 C00M C00Z 119.5(8) . .
C00K C00N C011 123.6(8) . .
C019 C00N C00K 119.5(9) . .
C019 C00N C011 116.9(8) . .
C010 C00O C015 121.1(8) . .
C00R C00P C00Q 115.9(9) . .
O00F C00Q C00M 119.7(9) . .
O00F C00Q C00P 120.6(8) . .
C00M C00Q C00P 119.7(8) . .
C014 C00S C01A 122.9(9) . .
C01D C00S C014 117.6(9) . .
C01D C00S C01A 119.4(8) . .
C019 C00T C00V 120.6(8) . .
O00I C00U C00J 117.5(8) . .
O00I C00U C00W 122.4(9) . .
C00W C00U C00J 120.2(10) . .
C00T C00V C00Y 121.1(8) . .
C01B C00V C00T 118.1(9) . .
C01B C00V C00Y 120.7(9) . .
C00U C00W C01G 119.3(10) . .
C014 C00X C01E 119.6(9) . .
C00M C00Z C01A 122.5(8) . .
C010 C00Z C00M 119.7(9) . .
C010 C00Z C01A 117.3(9) . .
O00G C010 C00O 123.5(8) . .
O00G C010 C00Z 116.5(9) . .
C00O C010 C00Z 120.0(9) . .
O009 C011 C00J 121.2(9) . .
O009 C011 C00N 115.4(8) . .
C00J C011 C00N 122.8(8) . .
C01E C012 C01D 119.2(11) . .
C015 C013 C00M 121.0(9) . .
O00H C014 C00S 117.8(9) . .
O00H C014 C00X 121.3(9) . .
C00X C014 C00S 120.9(10) . .
C00O C015 C013 118.7(9) . .
C00O C015 C016 120.7(8) . .
C013 C015 C016 120.6(9) . .
C01G C017 C01C 120.5(11) . .
O00B C019 C00N 116.0(9) . .
O00B C019 C00T 123.0(8) . .
C00T C019 C00N 120.9(9) . .
O00A C01A C00S 120.5(10) . .
O00A C01A C00Z 117.6(8) . .
C00S C01A C00Z 121.7(8) . .
C00V C01B C00K 121.3(9) . .
O00E C01C C00J 121.1(9) . .
O00E C01C C017 118.6(11) . .
C017 C01C C00J 120.3(9) . .
O00C C01D C00S 121.5(9) . .
O00C C01D C012 117.6(10) . .
C012 C01D C00S 120.9(9) . .
C012 C01E C00X 121.8(10) . .
C00L C01F C018 114.9(9) . .
C017 C01G C00W 121.7(10) . .
Cl03 C01H Cl03 109.6(12) . 2_756
Cl06 C01H Cl03 113.5(11) . 2_756
Cl06 C01H Cl03 114.3(12) . .
Cl07 C5 Cl08 109.8(13) . 2_656
Cl07 C5 Cl08 109.1(14) . .
Cl08 C5 Cl08 103.6(14) 2_656 .
Cl01 C6 Cl04 110.5(13) . 2_755
Cl04 C6 Cl01 113.9(13) . .
Cl04 C6 Cl04 113.2(12) . 2_755
Cl02 C7 Cl02 109.7(13) . 2_655
Cl05 C7 Cl02 116.3(13) . .
Cl05 C7 Cl02 111.2(11) . 2_655

loop_
_geom_bond_atom_site_label_1
_geom_bond_atom_site_label_2
_geom_bond_distance
_geom_bond_site_symmetry_2
Cl01 C6 1.76(2) .
Cl01 C6 1.76(2) 2_755
Cl02 C7 1.72(2) .
Cl02 C7 1.82(2) 2_655
Cl03 C01H 1.77(2) .
Cl03 C01H 1.78(2) 2_756
Cl04 C6 1.69(2) .
Cl04 C6 1.76(3) 2_755
Cl05 C7 1.68(3) 2_655
Cl05 C7 1.68(3) .
Cl06 C01H 1.64(2) .
Cl06 C01H 1.64(2) 2_756
Cl07 C5 1.65(3) .
Cl07 C5 1.65(3) 2_656
Cl08 C5 1.82(3) 2_656
Cl08 C5 1.84(3) .
O009 C011 1.243(11) .
O00A C01A 1.239(11) .
O00B C019 1.366(13) .
O00C C01D 1.352(11) .
O00D C00L 1.218(12) .
O00E C01C 1.344(12) .
O00F C00Q 1.217(12) .
O00G C010 1.353(12) .
O00H C014 1.328(13) .
O00I C00U 1.336(13) .
C00J C00U 1.435(13) .
C00J C011 1.457(13) .
C00J C01C 1.416(16) .
C00K C00L 1.477(12) .
C00K C00N 1.397(14) .
C00K C01B 1.408(14) .
C00L C01F 1.517(14) .
C00M C00Q 1.484(13) .
C00M C00Z 1.396(14) .
C00M C013 1.395(15) .
C00N C011 1.501(14) .
C00N C019 1.392(13) .
C00O C010 1.386(15) .
C00O C015 1.387(15) .
C00P C00Q 1.509(14) .
C00P C00R 1.501(15) .
C00S C014 1.422(13) .
C00S C01A 1.471(13) .
C00S C01D 1.416(15) .
C00T C00V 1.408(15) .
C00T C019 1.389(15) .
C00U C00W 1.378(14) .
C00V C00Y 1.486(15) .
C00V C01B 1.400(13) .
C00W C01G 1.393(17) .
C00X C014 1.378(14) .
C00X C01E 1.388(16) .
C00Z C010 1.393(12) .
C00Z C01A 1.509(15) .
C012 C01D 1.395(14) .
C012 C01E 1.374(14) .
C013 C015 1.394(13) .
C015 C016 1.505(15) .
C017 C01C 1.375(15) .
C017 C01G 1.358(15) .
C018 C01F 1.520(14) .
C01H Cl03 1.78(2) 2_756
C5 Cl08 1.82(3) 2_656
C6 Cl04 1.76(3) 2_755
C7 Cl02 1.82(2) 2_655

loop_
_geom_hbond_atom_site_label_D
_geom_hbond_atom_site_label_H
_geom_hbond_atom_site_label_A
_geom_hbond_distance_DH
_geom_hbond_distance_HA
_geom_hbond_distance_DA
_geom_hbond_angle_DHA
_geom_hbond_site_symmetry_A
O00B H00B O00A 0.82 2.05 2.807(9) 152.5 2_655
O00C H00F O00A 0.82 1.82 2.548(10) 146.8 .
O00E H00E O009 0.82 1.82 2.552(10) 147.5 .
O00G H00G O009 0.82 2.02 2.770(9) 152.2 1_455
O00H H00H O00D 0.82 1.93 2.749(9) 173.5 2_656
O00I H00I O00F 0.82 1.92 2.732(9) 173.9 .

loop_
_twin_individual_id
_twin_individual_mass_fraction_refined
_oxdiff_twin_reflns_isolated
_oxdiff_twin_reflns_overlapped
_twin_individual_twin_lattice_type
_twin_individual_twin_matrix_11
_twin_individual_twin_matrix_12
_twin_individual_twin_matrix_13
_twin_individual_twin_matrix_21
_twin_individual_twin_matrix_22
_twin_individual_twin_matrix_23
_twin_individual_twin_matrix_31
_twin_individual_twin_matrix_32
_twin_individual_twin_matrix_33
1 0.650(2) 6154 4300 ref 1.0000 0.0000 0.0000 0.0000 1.0000 0.0000 0.0000 0.0000 1.0000
2 0.350(2) 6238 4300 nmt -0.0016 -0.0005 -0.9989 -0.0003 0.9993 -0.0003 1.0026 0.0032 0.0737
